data_7246654
loop_
_publ_author_name
'Yan, Jingdong'
'Chu, Dongdong'
'Zhang, Fangfang'
'Yang, Zhihua'
'Pan, Shilie'
'Hou, Xueling'

_publ_section_title
;
 Enhancing birefringence of non-\p-conjugated sulfate systems through
 rare-earth metal-centered polyhedra
;
_journal_issue 19
_journal_name_full CrystEngComm
_journal_page_first 2939
_journal_page_last 2945
_journal_paper_doi 10.1039/D3CE00254C
_journal_volume 25
_journal_year 2023
_chemical_formula_moiety 'F3 Gd2 Na O8 S2'
_chemical_formula_sum 'F3 Gd2 Na O8 S2'
_chemical_formula_weight 586.61
_space_group_crystal_system monoclinic
_space_group_IT_number 15
_space_group_name_Hall '-C 2yc'
_space_group_name_H-M_alt 'C 1 2/c 1'
_atom_sites_solution_primary dual
_audit_creation_date 2023-02-20
_audit_creation_method
;
Olex2 1.3
(compiled 2020.11.12 svn.r5f609507 for OlexSys, GUI svn.r6408)
;
_audit_update_record
;
2023-03-10 deposited with the CCDC.	2023-04-18 downloaded from the CCDC.
;
_cell_angle_alpha 90
_cell_angle_beta 115.3050(10)
_cell_angle_gamma 90
_cell_formula_units_Z 4
_cell_length_a 15.3463(6)
_cell_length_b 6.7602(2)
_cell_length_c 8.0457(3)
_cell_measurement_reflns_used 6288
_cell_measurement_temperature 296.0
_cell_measurement_theta_max 27.50
_cell_measurement_theta_min 3.35
_cell_volume 754.60(5)
_computing_cell_refinement 'SAINT V8.40B (?, 2016)'
_computing_data_reduction 'SAINT V8.40B (?, 2016)'
_computing_molecular_graphics 'Olex2 1.3 (Dolomanov et al., 2009)'
_computing_publication_material 'Olex2 1.3 (Dolomanov et al., 2009)'
_computing_structure_refinement 'XL  (Sheldrick, 2008)'
_computing_structure_solution 'SHELXT 2014/5 (Sheldrick, 2014)'
_diffrn_ambient_temperature 301.00
_diffrn_measured_fraction_theta_full 0.990
_diffrn_measured_fraction_theta_max 0.991
_diffrn_measurement_device_type 'Bruker APEX-II CCD'
_diffrn_measurement_method '\f and \w scans'
_diffrn_radiation_type MoK\a
_diffrn_radiation_wavelength 0.71073
_diffrn_reflns_av_R_equivalents 0.0251
_diffrn_reflns_av_unetI/netI 0.0222
_diffrn_reflns_Laue_measured_fraction_full 0.990
_diffrn_reflns_Laue_measured_fraction_max 0.991
_diffrn_reflns_limit_h_max 19
_diffrn_reflns_limit_h_min -19
_diffrn_reflns_limit_k_max 8
_diffrn_reflns_limit_k_min -8
_diffrn_reflns_limit_l_max 10
_diffrn_reflns_limit_l_min -10
_diffrn_reflns_number 3364
_diffrn_reflns_point_group_measured_fraction_full 0.990
_diffrn_reflns_point_group_measured_fraction_max 0.991
_diffrn_reflns_theta_full 25.242
_diffrn_reflns_theta_max 27.551
_diffrn_reflns_theta_min 2.936
_diffrn_source_current 1.4
_diffrn_source_power 0.07
_diffrn_source_voltage 50.0
_diffrn_standards_number 0
_exptl_absorpt_coefficient_mu 18.126
_exptl_absorpt_correction_T_max 0.0504
_exptl_absorpt_correction_T_min 0.0239
_exptl_absorpt_correction_type none
_exptl_absorpt_process_details
;
SADABS-2016/2 (Bruker,2016/2) was used for absorption correction.
wR2(int) was 0.1056 before and 0.0567 after correction.
The Ratio of minimum to maximum transmission is 0.4742.
The \l/2 correction factor is Not present.
;
_exptl_crystal_colour colourless
_exptl_crystal_colour_primary colourless
_exptl_crystal_density_diffrn 5.163
_exptl_crystal_description block
_exptl_crystal_F_000 1048
_refine_diff_density_max 0.556
_refine_diff_density_min -0.557
_refine_diff_density_rms 0.143
_refine_ls_extinction_coef 0.00081(7)
_refine_ls_extinction_expression Fc^*^=kFc[1+0.001xFc^2^\l^3^/sin(2\q)]^-1/4^
_refine_ls_extinction_method SHELXL
_refine_ls_goodness_of_fit_ref 1.107
_refine_ls_hydrogen_treatment undef
_refine_ls_matrix_type full
_refine_ls_number_parameters 75
_refine_ls_number_reflns 862
_refine_ls_number_restraints 0
_refine_ls_restrained_S_all 1.107
_refine_ls_R_factor_all 0.0145
_refine_ls_R_factor_gt 0.0134
_refine_ls_shift/su_max 0.000
_refine_ls_shift/su_mean 0.000
_refine_ls_structure_factor_coef Fsqd
_refine_ls_weighting_details 'w=1/[\s^2^(Fo^2^)+(0.0051P)^2^+1.2843P] where P=(Fo^2^+2Fc^2^)/3'
_refine_ls_weighting_scheme calc
_refine_ls_wR_factor_gt 0.0291
_refine_ls_wR_factor_ref 0.0294
_reflns_Friedel_coverage 0.000
_reflns_number_gt 813
_reflns_number_total 862
_reflns_threshold_expression 'I > 2\s(I)'
_cod_data_source_file d3ce00254c2.cif
_cod_data_source_block NaGd2S2O8F3
_cod_depositor_comments 'Adding full bibliography for 7246654--7246655.cif.'
_cod_database_code 7246654
_shelxl_version_number 2014/6
_shelx_space_group_comment
;
The symmetry employed for this shelxl refinement is uniquely defined
by the following loop, which should always be used as a source of
symmetry information in preference to the above space-group names.
They are only intended as comments.
;
_olex2_refinement_description
;
;
_olex2_submission_special_instructions 'No special instructions were received'

loop_
_space_group_symop_operation_xyz
'x, y, z'
'-x, y, -z+1/2'
'x+1/2, y+1/2, z'
'-x+1/2, y+1/2, -z+1/2'
'-x, -y, -z'
'x, -y, z-1/2'
'-x+1/2, -y+1/2, -z'
'x+1/2, -y+1/2, z-1/2'

loop_
_atom_site_label
_atom_site_type_symbol
_atom_site_fract_x
_atom_site_fract_y
_atom_site_fract_z
_atom_site_U_iso_or_equiv
_atom_site_adp_type
_atom_site_occupancy
_atom_site_site_symmetry_order
_atom_site_calc_flag
_atom_site_refinement_flags_posn
_atom_site_refinement_flags_adp
_atom_site_refinement_flags_occupancy
_atom_site_disorder_assembly
_atom_site_disorder_group
Gd1 Gd 0.61853(2) 0.59205(2) 0.46006(2) 0.00808(7) Uani 1 1 d . . . . .
S1 S 0.67975(6) 0.08839(11) 0.66041(11) 0.00834(16) Uani 1 1 d . . . . .
Na1 Na 0.5000 1.1198(3) 0.2500 0.0176(4) Uani 1 2 d S T P . .
F1 F 0.54491(14) 0.5559(3) 0.6586(3) 0.0140(4) Uani 1 1 d . . . . .
F2 F 0.5000 0.7819(4) 0.2500 0.0150(6) Uani 1 2 d S T P . .
O1 O 0.69474(18) 0.1520(3) 0.8466(3) 0.0136(5) Uani 1 1 d . . . . .
O2 O 0.61961(18) -0.0893(3) 0.6083(3) 0.0128(5) Uani 1 1 d . . . . .
O3 O 0.77778(18) 0.0494(3) 0.6790(3) 0.0154(5) Uani 1 1 d . . . . .
O4 O 0.63292(17) 0.2431(3) 0.5248(3) 0.0142(5) Uani 1 1 d . . . . .

loop_
_atom_site_aniso_label
_atom_site_aniso_U_11
_atom_site_aniso_U_22
_atom_site_aniso_U_33
_atom_site_aniso_U_23
_atom_site_aniso_U_13
_atom_site_aniso_U_12
Gd1 0.00872(10) 0.00722(10) 0.00827(10) 0.00041(6) 0.00360(7) 0.00021(6)
S1 0.0097(4) 0.0074(4) 0.0074(3) -0.0005(3) 0.0030(3) -0.0001(3)
Na1 0.0175(11) 0.0135(9) 0.0189(10) 0.000 0.0050(9) 0.000
F1 0.0124(10) 0.0170(10) 0.0132(10) 0.0012(8) 0.0062(8) -0.0018(8)
F2 0.0133(14) 0.0091(12) 0.0161(14) 0.000 0.0002(11) 0.000
O1 0.0195(13) 0.0134(11) 0.0083(11) -0.0019(9) 0.0063(10) -0.0011(10)
O2 0.0142(12) 0.0098(10) 0.0138(11) -0.0033(9) 0.0054(10) -0.0035(9)
O3 0.0121(12) 0.0145(12) 0.0206(13) -0.0042(10) 0.0079(10) 0.0004(10)
O4 0.0177(13) 0.0098(12) 0.0120(11) 0.0025(9) 0.0033(10) 0.0020(10)

loop_
_atom_type_symbol
_atom_type_description
_atom_type_scat_dispersion_real
_atom_type_scat_dispersion_imag
_atom_type_scat_source
F F 0.0171 0.0103 'International Tables Vol C Tables 4.2.6.8 and 6.1.1.4'
Gd Gd -0.1653 3.9035 'International Tables Vol C Tables 4.2.6.8 and 6.1.1.4'
Na Na 0.0362 0.0249 'International Tables Vol C Tables 4.2.6.8 and 6.1.1.4'
O O 0.0106 0.0060 'International Tables Vol C Tables 4.2.6.8 and 6.1.1.4'
S S 0.1246 0.1234 'International Tables Vol C Tables 4.2.6.8 and 6.1.1.4'

loop_
_geom_angle_atom_site_label_1
_geom_angle_atom_site_label_2
_geom_angle_atom_site_label_3
_geom_angle
_geom_angle_site_symmetry_1
_geom_angle_site_symmetry_3
_geom_angle_publ_flag
S1 Gd1 Na1 120.031(19) 4_656 1_545 ?
F1 Gd1 S1 138.54(4) 5_666 4_656 ?
F1 Gd1 S1 141.32(5) 6_565 4_656 ?
F1 Gd1 S1 84.41(5) . 4_656 ?
F1 Gd1 Na1 86.27(5) . 1_545 ?
F1 Gd1 Na1 41.97(5) 6_565 1_545 ?
F1 Gd1 Na1 42.16(4) 5_666 1_545 ?
F1 Gd1 F1 58.94(8) 6_565 5_666 ?
F1 Gd1 F1 119.34(7) . 6_565 ?
F1 Gd1 F1 60.98(8) . 5_666 ?
F1 Gd1 O1 162.13(7) 5_666 4_656 ?
F1 Gd1 O1 140.48(7) . 6_565 ?
F1 Gd1 O1 90.62(7) 6_565 6_565 ?
F1 Gd1 O1 125.41(7) 6_565 4_656 ?
F1 Gd1 O1 109.51(7) . 4_656 ?
F1 Gd1 O2 70.39(7) . 1_565 ?
F1 Gd1 O2 138.95(7) 6_565 1_565 ?
F1 Gd1 O3 60.29(7) 6_565 7_656 ?
F1 Gd1 O3 114.01(7) 5_666 7_656 ?
F1 Gd1 O3 58.68(7) . 4_656 ?
F1 Gd1 O3 148.88(7) 6_565 4_656 ?
F1 Gd1 O3 148.93(7) . 7_656 ?
F1 Gd1 O3 114.22(7) 5_666 4_656 ?
F1 Gd1 O4 77.01(7) . . ?
F2 Gd1 S1 146.03(6) . 4_656 ?
F2 Gd1 Na1 93.80(6) . 1_545 ?
F2 Gd1 F1 66.73(6) . 6_565 ?
F2 Gd1 F1 95.76(5) . . ?
F2 Gd1 F1 65.55(6) . 5_666 ?
F2 Gd1 O1 71.66(7) . 6_565 ?
F2 Gd1 O1 132.20(7) . 4_656 ?
F2 Gd1 O2 72.77(8) . 1_565 ?
F2 Gd1 O3 141.78(6) . 4_656 ?
F2 Gd1 O3 110.09(6) . 7_656 ?
F2 Gd1 O4 133.13(8) . . ?
O1 Gd1 S1 26.06(5) 4_656 4_656 ?
O1 Gd1 S1 86.68(6) 6_565 4_656 ?
O1 Gd1 Na1 130.71(5) 6_565 1_545 ?
O1 Gd1 Na1 126.73(5) 4_656 1_545 ?
O1 Gd1 F1 134.45(7) 6_565 5_666 ?
O1 Gd1 O1 62.92(9) 6_565 4_656 ?
O1 Gd1 O3 66.99(8) 6_565 7_656 ?
O1 Gd1 O3 108.79(8) 6_565 4_656 ?
O1 Gd1 O3 51.90(7) 4_656 4_656 ?
O2 Gd1 S1 75.40(6) 1_565 4_656 ?
O2 Gd1 Na1 151.20(6) 1_565 1_545 ?
O2 Gd1 F1 109.63(7) 1_565 5_666 ?
O2 Gd1 O1 70.10(8) 1_565 6_565 ?
O2 Gd1 O1 78.42(8) 1_565 4_656 ?
O2 Gd1 O3 132.84(8) 1_565 7_656 ?
O2 Gd1 O3 71.90(8) 1_565 4_656 ?
O3 Gd1 S1 25.97(5) 4_656 4_656 ?
O3 Gd1 S1 83.44(6) 7_656 4_656 ?
O3 Gd1 Na1 75.41(6) 7_656 1_545 ?
O3 Gd1 Na1 110.60(5) 4_656 1_545 ?
O3 Gd1 O1 65.39(8) 7_656 4_656 ?
O3 Gd1 O3 104.42(8) 7_656 4_656 ?
O4 Gd1 S1 80.14(6) . 4_656 ?
O4 Gd1 Na1 40.14(6) . 1_545 ?
O4 Gd1 F1 70.86(7) . 5_666 ?
O4 Gd1 F1 76.78(7) . 6_565 ?
O4 Gd1 O1 92.69(8) . 4_656 ?
O4 Gd1 O1 138.80(8) . 6_565 ?
O4 Gd1 O2 140.64(8) . 1_565 ?
O4 Gd1 O3 72.60(8) . 4_656 ?
O4 Gd1 O3 72.79(8) . 7_656 ?
Na1 S1 Gd1 170.39(3) 1_545 4_646 ?
O1 S1 Gd1 51.73(10) . 4_646 ?
O1 S1 Na1 134.44(10) . 1_545 ?
O2 S1 Gd1 120.03(10) . 4_646 ?
O2 S1 Na1 66.95(10) . 1_545 ?
O2 S1 O1 109.60(14) . . ?
O2 S1 O3 111.99(14) . . ?
O3 S1 Gd1 52.51(10) . 4_646 ?
O3 S1 Na1 119.81(11) . 1_545 ?
O3 S1 O1 103.88(14) . . ?
O4 S1 Gd1 130.97(10) . 4_646 ?
O4 S1 Na1 42.95(10) . 1_545 ?
O4 S1 O1 111.25(14) . . ?
O4 S1 O2 108.98(14) . . ?
O4 S1 O3 111.10(15) . . ?
Gd1 Na1 Gd1 61.00(3) 1_565 2_665 ?
Gd1 Na1 Gd1 64.76(2) 1_565 5_676 ?
Gd1 Na1 Gd1 65.90(2) 2_665 5_676 ?
S1 Na1 Gd1 123.52(5) 2_665 1_565 ?
S1 Na1 Gd1 63.84(2) 2_665 2_665 ?
S1 Na1 Gd1 123.52(5) 1_565 2_665 ?
S1 Na1 Gd1 102.76(2) 2_665 5_676 ?
S1 Na1 Gd1 63.84(2) 1_565 1_565 ?
S1 Na1 Gd1 80.893(19) 1_565 5_676 ?
S1 Na1 S1 172.59(7) 2_665 1_565 ?
F1 Na1 Gd1 89.75(6) 6_575 5_676 ?
F1 Na1 Gd1 40.15(5) 6_575 1_565 ?
F1 Na1 Gd1 41.74(5) 6_575 2_665 ?
F1 Na1 Gd1 32.33(4) 5_676 5_676 ?
F1 Na1 Gd1 41.74(5) 5_676 1_565 ?
F1 Na1 Gd1 40.15(5) 5_676 2_665 ?
F1 Na1 S1 88.83(5) 6_575 2_665 ?
F1 Na1 S1 97.69(6) 5_676 2_665 ?
F1 Na1 S1 88.83(5) 5_676 1_565 ?
F1 Na1 S1 97.69(6) 6_575 1_565 ?
F1 Na1 F1 57.54(9) 5_676 6_575 ?
F1 Na1 O2 66.29(7) 6_575 6_565 ?
F1 Na1 O2 122.94(9) 6_575 5_666 ?
F1 Na1 O2 122.94(9) 5_676 6_565 ?
F1 Na1 O2 66.29(7) 5_676 5_666 ?
F2 Na1 Gd1 149.501(15) . 1_565 ?
F2 Na1 Gd1 149.501(15) . 2_665 ?
F2 Na1 Gd1 118.98(2) . 5_676 ?
F2 Na1 S1 86.30(3) . 1_565 ?
F2 Na1 S1 86.30(3) . 2_665 ?
F2 Na1 F1 151.23(5) . 6_575 ?
F2 Na1 F1 151.23(5) . 5_676 ?
F2 Na1 O2 85.37(6) . 6_565 ?
F2 Na1 O2 85.37(6) . 5_666 ?
F2 Na1 O4 110.09(7) . 1_565 ?
F2 Na1 O4 110.09(7) . 2_665 ?
O2 Na1 Gd1 88.09(6) 6_565 1_565 ?
O2 Na1 Gd1 99.93(6) 6_565 2_665 ?
O2 Na1 Gd1 99.93(6) 5_666 1_565 ?
O2 Na1 Gd1 88.09(6) 5_666 2_665 ?
O2 Na1 Gd1 35.82(5) 5_666 5_676 ?
O2 Na1 Gd1 152.76(8) 6_565 5_676 ?
O2 Na1 S1 90.05(6) 6_565 2_665 ?
O2 Na1 S1 89.35(6) 5_666 2_665 ?
O2 Na1 S1 89.35(6) 6_565 1_565 ?
O2 Na1 S1 90.05(6) 5_666 1_565 ?
O2 Na1 O2 170.73(13) 6_565 5_666 ?
O4 Na1 Gd1 39.73(6) 1_565 1_565 ?
O4 Na1 Gd1 100.21(8) 2_665 1_565 ?
O4 Na1 Gd1 73.59(6) 1_565 5_676 ?
O4 Na1 Gd1 100.21(8) 1_565 2_665 ?
O4 Na1 Gd1 39.73(6) 2_665 2_665 ?
O4 Na1 Gd1 87.12(6) 2_665 5_676 ?
O4 Na1 S1 24.19(5) 2_665 2_665 ?
O4 Na1 S1 163.06(9) 1_565 2_665 ?
O4 Na1 S1 24.19(5) 1_565 1_565 ?
O4 Na1 S1 163.06(9) 2_665 1_565 ?
O4 Na1 F1 74.75(8) 1_565 6_575 ?
O4 Na1 F1 70.18(8) 1_565 5_676 ?
O4 Na1 F1 70.18(8) 2_665 6_575 ?
O4 Na1 F1 74.75(8) 2_665 5_676 ?
O4 Na1 O2 96.07(8) 1_565 5_666 ?
O4 Na1 O2 87.12(8) 2_665 5_666 ?
O4 Na1 O2 96.07(8) 2_665 6_565 ?
O4 Na1 O2 87.12(8) 1_565 6_565 ?
O4 Na1 O4 139.82(13) 1_565 2_665 ?
Gd1 F1 Gd1 100.47(7) 6_566 5_666 ?
Gd1 F1 Gd1 119.02(8) . 5_666 ?
Gd1 F1 Gd1 125.24(8) . 6_566 ?
Gd1 F1 Na1 97.89(7) 6_566 5_676 ?
Gd1 F1 Na1 112.63(8) . 5_676 ?
Gd1 F1 Na1 96.09(7) 5_666 5_676 ?
Gd1 F2 Gd1 111.39(11) . 2_655 ?
Gd1 F2 Na1 124.30(5) . . ?
Gd1 F2 Na1 124.30(5) 2_655 . ?
Gd1 O1 Gd1 117.08(9) 6_566 4_646 ?
S1 O1 Gd1 102.21(12) . 4_646 ?
S1 O1 Gd1 133.20(14) . 6_566 ?
Gd1 O2 Na1 106.81(9) 1_545 5_666 ?
S1 O2 Gd1 136.99(15) . 1_545 ?
S1 O2 Na1 115.12(13) . 5_666 ?
Gd1 O3 Gd1 109.40(9) 7_656 4_646 ?
S1 O3 Gd1 101.51(12) . 4_646 ?
S1 O3 Gd1 147.61(15) . 7_656 ?
Gd1 O4 Na1 100.13(9) . 1_545 ?
S1 O4 Gd1 146.60(14) . . ?
S1 O4 Na1 112.87(13) . 1_545 ?

loop_
_geom_bond_atom_site_label_1
_geom_bond_atom_site_label_2
_geom_bond_distance
_geom_bond_site_symmetry_2
_geom_bond_publ_flag
Gd1 S1 3.2905(8) 4_656 ?
Gd1 Na1 3.7056(16) 1_545 ?
Gd1 F1 2.4120(19) 6_565 ?
Gd1 F1 2.3302(19) . ?
Gd1 F1 2.4810(19) 5_666 ?
Gd1 F2 2.2767(15) . ?
Gd1 O1 2.643(2) 4_656 ?
Gd1 O1 2.471(2) 6_565 ?
Gd1 O2 2.459(2) 1_565 ?
Gd1 O3 2.665(3) 4_656 ?
Gd1 O3 2.494(2) 7_656 ?
Gd1 O4 2.406(2) . ?
S1 Gd1 3.2905(8) 4_646 ?
S1 Na1 3.2819(8) 1_545 ?
S1 O1 1.479(2) . ?
S1 O2 1.463(2) . ?
S1 O3 1.471(3) . ?
S1 O4 1.459(2) . ?
Na1 Gd1 3.7056(16) 1_565 ?
Na1 Gd1 3.7056(16) 2_665 ?
Na1 Gd1 4.0216(9) 5_676 ?
Na1 S1 3.2819(8) 1_565 ?
Na1 S1 3.2819(8) 2_665 ?
Na1 F1 2.502(2) 6_575 ?
Na1 F1 2.502(2) 5_676 ?
Na1 F2 2.284(3) . ?
Na1 O2 2.550(2) 5_666 ?
Na1 O2 2.550(2) 6_565 ?
Na1 O4 2.427(2) 1_565 ?
Na1 O4 2.427(2) 2_665 ?
F1 Gd1 2.4119(19) 6_566 ?
F1 Gd1 2.4810(19) 5_666 ?
F1 Na1 2.502(2) 5_676 ?
F2 Gd1 2.2767(15) 2_655 ?
O1 Gd1 2.471(2) 6_566 ?
O1 Gd1 2.643(2) 4_646 ?
O2 Gd1 2.459(2) 1_545 ?
O2 Na1 2.550(2) 5_666 ?
O3 Gd1 2.665(3) 4_646 ?
O3 Gd1 2.494(2) 7_656 ?
O4 Na1 2.427(2) 1_545 ?

loop_
_geom_torsion_atom_site_label_1
_geom_torsion_atom_site_label_2
_geom_torsion_atom_site_label_3
_geom_torsion_atom_site_label_4
_geom_torsion
_geom_torsion_site_symmetry_1
_geom_torsion_site_symmetry_2
_geom_torsion_site_symmetry_3
_geom_torsion_site_symmetry_4
_geom_torsion_publ_flag
Gd1 S1 O1 Gd1 147.4(2) 4_646 . . 6_566 ?
Gd1 S1 O2 Gd1 -80.2(2) 4_646 . . 1_545 ?
Gd1 S1 O2 Na1 85.95(13) 4_646 . . 5_666 ?
Gd1 S1 O3 Gd1 162.5(3) 4_646 . . 7_656 ?
Gd1 S1 O4 Gd1 -19.9(3) 4_646 . . . ?
Gd1 S1 O4 Na1 169.63(4) 4_646 . . 1_545 ?
Na1 S1 O1 Gd1 -170.16(6) 1_545 . . 4_646 ?
Na1 S1 O1 Gd1 -22.8(3) 1_545 . . 6_566 ?
Na1 S1 O2 Gd1 92.41(19) 1_545 . . 1_545 ?
Na1 S1 O2 Na1 -101.44(12) 1_545 . . 5_666 ?
Na1 S1 O3 Gd1 173.05(5) 1_545 . . 4_646 ?
Na1 S1 O3 Gd1 -24.4(3) 1_545 . . 7_656 ?
Na1 S1 O4 Gd1 170.5(4) 1_545 . . . ?
O1 S1 O2 Gd1 -136.57(19) . . . 1_545 ?
O1 S1 O2 Na1 29.57(18) . . . 5_666 ?
O1 S1 O3 Gd1 6.45(14) . . . 4_646 ?
O1 S1 O3 Gd1 169.0(2) . . . 7_656 ?
O1 S1 O4 Gd1 37.3(3) . . . . ?
O1 S1 O4 Na1 -133.23(14) . . . 1_545 ?
O2 S1 O1 Gd1 -99.30(19) . . . 6_566 ?
O2 S1 O1 Gd1 113.31(13) . . . 4_646 ?
O2 S1 O3 Gd1 50.8(3) . . . 7_656 ?
O2 S1 O3 Gd1 -111.74(13) . . . 4_646 ?
O2 S1 O4 Gd1 158.2(2) . . . . ?
O2 S1 O4 Na1 -12.29(17) . . . 1_545 ?
O3 S1 O1 Gd1 140.87(17) . . . 6_566 ?
O3 S1 O1 Gd1 -6.51(14) . . . 4_646 ?
O3 S1 O2 Gd1 -21.8(2) . . . 1_545 ?
O3 S1 O2 Na1 144.30(14) . . . 5_666 ?
O3 S1 O4 Gd1 -77.9(3) . . . . ?
O3 S1 O4 Na1 111.56(14) . . . 1_545 ?
O4 S1 O1 Gd1 -126.11(13) . . . 4_646 ?
O4 S1 O1 Gd1 21.3(2) . . . 6_566 ?
O4 S1 O2 Gd1 101.5(2) . . . 1_545 ?
O4 S1 O2 Na1 -92.38(15) . . . 5_666 ?
O4 S1 O3 Gd1 126.14(12) . . . 4_646 ?
O4 S1 O3 Gd1 -71.4(3) . . . 7_656 ?
